data_4105717
loop_
_publ_author_name
'Shigeyoshi Inoue'
'Wenyuan, Wang'
'Carsten Pr\"asang'
'Matthew Asay'
'Elisabeth Irran'
'Matthias Driess'

_publ_section_title
;
 An Ylide-like Phosphasilene and Striking Formation of a 4\p-Electron,
 Resonance-Stabilized 2,4-Disila-1,3-diphosphacyclobutadiene
;
_journal_name_full 'Journal of the American Chemical Society'
_journal_page_first 2868
_journal_page_last 2871
_journal_paper_doi 10.1021/ja200462y
_journal_volume 133
_journal_year 2011
_chemical_formula_sum 'C21 H41 N2 P Si3'
_chemical_formula_weight 436.80
_chemical_name_systematic
; 
 ? 
;
_space_group_IT_number 14
_symmetry_cell_setting monoclinic
_symmetry_space_group_name_Hall '-P 2yn'
_symmetry_space_group_name_H-M 'P 1 21/n 1'
_atom_sites_solution_hydrogens geom
_atom_sites_solution_primary direct
_atom_sites_solution_secondary difmap
_audit_creation_method SHELXL-97
_cell_angle_alpha 90.00
_cell_angle_beta 108.598(19)
_cell_angle_gamma 90.00
_cell_formula_units_Z 4
_cell_length_a 14.020(2)
_cell_length_b 11.5941(12)
_cell_length_c 17.583(3)
_cell_measurement_reflns_used 2406
_cell_measurement_temperature 150(2)
_cell_measurement_theta_max 32.6874
_cell_measurement_theta_min 3.3982
_cell_volume 2708.9(7)
_computing_cell_refinement
;
CrysAlisPro, Oxford Diffraction Ltd.,
Version 1.171.33.66 (release 28-04-2010 CrysAlis171 .NET)
(compiled Apr 28 2010,14:27:37)
;
_computing_data_collection
;
CrysAlisPro, Oxford Diffraction Ltd.,
Version 1.171.33.66 (release 28-04-2010 CrysAlis171 .NET)
(compiled Apr 28 2010,14:27:37)
;
_computing_data_reduction
;
CrysAlisPro, Oxford Diffraction Ltd.,
Version 1.171.33.66 (release 28-04-2010 CrysAlis171 .NET)
(compiled Apr 28 2010,14:27:37)
;
_computing_structure_refinement 'SHELXL-97 (Sheldrick, 1997)'
_computing_structure_solution 'SHELXS-97 (Sheldrick, 1990)'
_diffrn_ambient_temperature 150(2)
_diffrn_measured_fraction_theta_full 0.997
_diffrn_measured_fraction_theta_max 0.997
_diffrn_measurement_device_type 'Xcalibur, Sapphire3'
_diffrn_radiation_monochromator graphite
_diffrn_radiation_source 'Enhance (Mo) X-ray Source'
_diffrn_radiation_type MoK\a
_diffrn_radiation_wavelength 0.71073
_diffrn_reflns_av_R_equivalents 0.0637
_diffrn_reflns_av_sigmaI/netI 0.1033
_diffrn_reflns_limit_h_max 16
_diffrn_reflns_limit_h_min -12
_diffrn_reflns_limit_k_max 12
_diffrn_reflns_limit_k_min -13
_diffrn_reflns_limit_l_max 19
_diffrn_reflns_limit_l_min -20
_diffrn_reflns_number 10268
_diffrn_reflns_theta_full 25.00
_diffrn_reflns_theta_max 25.00
_diffrn_reflns_theta_min 3.41
_exptl_absorpt_coefficient_mu 0.243
_exptl_absorpt_correction_T_max 0.9785
_exptl_absorpt_correction_T_min 0.8922
_exptl_absorpt_correction_type multi-scan
_exptl_absorpt_process_details
;
CrysAlisPro, Oxford Diffraction Ltd.,
Version 1.171.33.66 (release 28-04-2010 CrysAlis171 .NET)
(compiled Apr 28 2010,14:27:37)
empirical absorption correction using spherical harmonics,
 implemented in SCALE3 ABSPACK scaling algorithm.
;
_exptl_crystal_colour yellow
_exptl_crystal_density_diffrn 1.071
_exptl_crystal_description plate
_exptl_crystal_F_000 952
_exptl_crystal_size_max 0.48
_exptl_crystal_size_mid 0.26
_exptl_crystal_size_min 0.09
_refine_diff_density_max 1.184
_refine_diff_density_min -0.456
_refine_diff_density_rms 0.129
_refine_ls_extinction_method none
_refine_ls_goodness_of_fit_ref 1.446
_refine_ls_hydrogen_treatment constr
_refine_ls_matrix_type full
_refine_ls_number_parameters 256
_refine_ls_number_reflns 4753
_refine_ls_number_restraints 0
_refine_ls_restrained_S_all 1.446
_refine_ls_R_factor_all 0.1526
_refine_ls_R_factor_gt 0.1033
_refine_ls_shift/su_max 0.000
_refine_ls_shift/su_mean 0.000
_refine_ls_structure_factor_coef Fsqd
_refine_ls_weighting_details 'calc w=1/[\s^2^(Fo^2^)+(0.1000P)^2^+0.0000P] where P=(Fo^2^+2Fc^2^)/3'
_refine_ls_weighting_scheme calc
_refine_ls_wR_factor_gt 0.2631
_refine_ls_wR_factor_ref 0.2751
_reflns_number_gt 2999
_reflns_number_total 4753
_reflns_threshold_expression >2sigma(I)
_cod_data_source_file ja200462y_si_002.cif
_cod_data_source_block inoue37
_cod_original_cell_volume 2708.8(7)
_cod_database_code 4105717

loop_
_symmetry_equiv_pos_as_xyz
'x, y, z'
'-x+1/2, y+1/2, -z+1/2'
'-x, -y, -z'
'x-1/2, -y-1/2, z-1/2'

loop_
_atom_site_label
_atom_site_type_symbol
_atom_site_fract_x
_atom_site_fract_y
_atom_site_fract_z
_atom_site_U_iso_or_equiv
_atom_site_adp_type
_atom_site_occupancy
_atom_site_symmetry_multiplicity
_atom_site_calc_flag
_atom_site_refinement_flags
Si1 Si 0.26155(13) 0.10918(15) 0.52294(11) 0.0201(5) Uani 1 1 d .
Si2 Si 0.32023(14) 0.04208(18) 0.65694(11) 0.0282(5) Uani 1 1 d .
Si3 Si 0.17138(14) 0.03929(18) 0.32217(11) 0.0285(5) Uani 1 1 d .
P1 P 0.23156(14) -0.03177(15) 0.44427(11) 0.0309(5) Uani 1 1 d .
N1 N 0.1806(4) 0.2378(4) 0.5190(3) 0.0206(12) Uani 1 1 d .
N2 N 0.3323(4) 0.2409(4) 0.5153(3) 0.0205(12) Uani 1 1 d .
C1 C 0.2572(4) 0.3073(6) 0.5195(4) 0.0215(14) Uani 1 1 d .
C2 C 0.2572(4) 0.4367(5) 0.5237(4) 0.0229(15) Uani 1 1 d .
C3 C 0.2888(5) 0.4900(6) 0.5982(4) 0.0302(17) Uani 1 1 d .
H3 H 0.3091 0.4446 0.6456 0.036 Uiso 1 1 calc R
C4 C 0.2907(5) 0.6082(6) 0.6036(5) 0.0378(19) Uani 1 1 d .
H4 H 0.3116 0.6446 0.6546 0.045 Uiso 1 1 calc R
C5 C 0.2625(5) 0.6731(7) 0.5351(5) 0.039(2) Uani 1 1 d .
H5 H 0.2647 0.7548 0.5393 0.047 Uiso 1 1 calc R
C6 C 0.2315(5) 0.6238(6) 0.4611(5) 0.0363(19) Uani 1 1 d .
H6 H 0.2120 0.6702 0.4142 0.044 Uiso 1 1 calc R
C7 C 0.2286(5) 0.5020(6) 0.4553(4) 0.0300(17) Uani 1 1 d .
H7 H 0.2070 0.4658 0.4041 0.036 Uiso 1 1 calc R
C8 C 0.0804(4) 0.2620(6) 0.5260(4) 0.0240(15) Uani 1 1 d .
C9 C 0.0256(5) 0.1479(6) 0.5108(6) 0.045(2) Uani 1 1 d .
H9A H 0.0696 0.0875 0.5424 0.068 Uiso 1 1 calc R
H9B H 0.0070 0.1287 0.4537 0.068 Uiso 1 1 calc R
H9C H -0.0353 0.1533 0.5266 0.068 Uiso 1 1 calc R
C10 C 0.0236(5) 0.3502(6) 0.4627(5) 0.042(2) Uani 1 1 d .
H10A H 0.0529 0.4270 0.4778 0.063 Uiso 1 1 calc R
H10B H -0.0474 0.3514 0.4596 0.063 Uiso 1 1 calc R
H10C H 0.0291 0.3287 0.4104 0.063 Uiso 1 1 calc R
C11 C 0.0890(6) 0.3052(8) 0.6088(5) 0.054(3) Uani 1 1 d .
H11A H 0.1255 0.2485 0.6488 0.082 Uiso 1 1 calc R
H11B H 0.0215 0.3165 0.6128 0.082 Uiso 1 1 calc R
H11C H 0.1255 0.3786 0.6185 0.082 Uiso 1 1 calc R
C12 C 0.4343(5) 0.2692(6) 0.5094(4) 0.0265(16) Uani 1 1 d .
C13 C 0.4209(6) 0.3075(8) 0.4237(5) 0.046(2) Uani 1 1 d .
H13A H 0.3867 0.3824 0.4138 0.068 Uiso 1 1 calc R
H13B H 0.3802 0.2504 0.3861 0.068 Uiso 1 1 calc R
H13C H 0.4869 0.3143 0.4162 0.068 Uiso 1 1 calc R
C14 C 0.4857(5) 0.3619(7) 0.5675(5) 0.048(2) Uani 1 1 d .
H14A H 0.4859 0.3407 0.6215 0.073 Uiso 1 1 calc R
H14B H 0.4496 0.4349 0.5517 0.073 Uiso 1 1 calc R
H14C H 0.5551 0.3707 0.5673 0.073 Uiso 1 1 calc R
C15 C 0.4932(6) 0.1583(7) 0.5291(7) 0.073(4) Uani 1 1 d .
H15A H 0.5047 0.1385 0.5855 0.110 Uiso 1 1 calc R
H15B H 0.5580 0.1679 0.5197 0.110 Uiso 1 1 calc R
H15C H 0.4551 0.0963 0.4947 0.110 Uiso 1 1 calc R
C16 C 0.3568(7) 0.1645(8) 0.7277(5) 0.058(2) Uani 1 1 d .
H16A H 0.3761 0.1356 0.7829 0.086 Uiso 1 1 calc R
H16B H 0.2997 0.2175 0.7184 0.086 Uiso 1 1 calc R
H16C H 0.4138 0.2053 0.7193 0.086 Uiso 1 1 calc R
C17 C 0.2180(5) -0.0436(7) 0.6785(5) 0.0385(19) Uani 1 1 d .
H17A H 0.2462 -0.0853 0.7292 0.058 Uiso 1 1 calc R
H17B H 0.1897 -0.0988 0.6350 0.058 Uiso 1 1 calc R
H17C H 0.1650 0.0087 0.6826 0.058 Uiso 1 1 calc R
C18 C 0.4264(6) -0.0581(7) 0.6724(5) 0.053(2) Uani 1 1 d .
H18A H 0.4393 -0.0974 0.7241 0.080 Uiso 1 1 calc R
H18B H 0.4865 -0.0150 0.6723 0.080 Uiso 1 1 calc R
H18C H 0.4099 -0.1153 0.6291 0.080 Uiso 1 1 calc R
C19 C 0.1376(7) 0.1949(8) 0.3106(5) 0.060(3) Uani 1 1 d .
H19A H 0.1149 0.2151 0.2535 0.090 Uiso 1 1 calc R
H19B H 0.1967 0.2413 0.3388 0.090 Uiso 1 1 calc R
H19C H 0.0835 0.2101 0.3333 0.090 Uiso 1 1 calc R
C20 C 0.2586(7) 0.0121(8) 0.2639(5) 0.063(3) Uani 1 1 d .
H20A H 0.2313 0.0470 0.2106 0.094 Uiso 1 1 calc R
H20B H 0.2660 -0.0712 0.2583 0.094 Uiso 1 1 calc R
H20C H 0.3244 0.0461 0.2921 0.094 Uiso 1 1 calc R
C21 C 0.0531(6) -0.0403(9) 0.2696(5) 0.065(3) Uani 1 1 d .
H21A H 0.0328 -0.0235 0.2120 0.097 Uiso 1 1 calc R
H21B H -0.0002 -0.0158 0.2910 0.097 Uiso 1 1 calc R
H21C H 0.0646 -0.1233 0.2782 0.097 Uiso 1 1 calc R

loop_
_atom_site_aniso_label
_atom_site_aniso_U_11
_atom_site_aniso_U_22
_atom_site_aniso_U_33
_atom_site_aniso_U_23
_atom_site_aniso_U_13
_atom_site_aniso_U_12
Si1 0.0146(8) 0.0218(9) 0.0248(11) -0.0023(8) 0.0074(8) -0.0010(8)
Si2 0.0240(10) 0.0389(12) 0.0210(11) 0.0023(9) 0.0059(9) 0.0001(9)
Si3 0.0216(10) 0.0428(12) 0.0206(10) -0.0008(9) 0.0061(8) 0.0033(9)
P1 0.0367(11) 0.0241(9) 0.0275(11) -0.0033(9) 0.0039(9) 0.0030(8)
N1 0.017(3) 0.017(3) 0.030(3) -0.003(2) 0.010(2) -0.002(2)
N2 0.013(3) 0.018(3) 0.033(3) 0.001(2) 0.011(2) -0.001(2)
C1 0.011(3) 0.032(4) 0.018(3) 0.001(3) 0.001(3) -0.001(3)
C2 0.009(3) 0.024(4) 0.037(4) -0.002(3) 0.011(3) -0.002(3)
C3 0.029(4) 0.029(4) 0.033(4) 0.000(3) 0.009(3) -0.001(3)
C4 0.034(4) 0.029(4) 0.050(5) -0.016(4) 0.013(4) -0.003(3)
C5 0.035(4) 0.026(4) 0.063(6) -0.005(4) 0.024(4) 0.001(4)
C6 0.028(4) 0.037(4) 0.048(5) 0.019(4) 0.019(4) 0.008(3)
C7 0.023(3) 0.034(4) 0.034(5) 0.003(3) 0.010(3) 0.000(3)
C8 0.011(3) 0.030(4) 0.033(4) -0.006(3) 0.010(3) 0.001(3)
C9 0.027(4) 0.042(5) 0.073(6) -0.005(4) 0.027(4) -0.013(4)
C10 0.019(4) 0.043(5) 0.064(6) 0.011(4) 0.015(4) 0.015(3)
C11 0.023(4) 0.098(7) 0.049(6) -0.027(5) 0.021(4) -0.012(4)
C12 0.013(3) 0.028(4) 0.041(5) 0.001(3) 0.012(3) 0.005(3)
C13 0.030(4) 0.067(6) 0.047(5) -0.003(4) 0.024(4) -0.008(4)
C14 0.016(4) 0.081(7) 0.049(5) -0.013(5) 0.011(4) -0.014(4)
C15 0.034(5) 0.042(5) 0.158(12) 0.023(6) 0.051(6) 0.020(4)
C16 0.062(6) 0.070(6) 0.033(5) -0.002(5) 0.005(5) -0.007(5)
C17 0.036(4) 0.048(5) 0.035(4) 0.014(4) 0.015(4) -0.009(4)
C18 0.050(5) 0.063(6) 0.043(5) 0.028(5) 0.009(4) 0.018(4)
C19 0.074(6) 0.069(6) 0.029(5) 0.005(4) 0.004(5) 0.026(5)
C20 0.058(6) 0.086(7) 0.054(6) -0.013(5) 0.032(5) 0.003(5)
C21 0.039(5) 0.104(8) 0.043(5) 0.005(6) 0.001(4) -0.021(5)

loop_
_atom_type_symbol
_atom_type_description
_atom_type_scat_dispersion_real
_atom_type_scat_dispersion_imag
_atom_type_scat_source
C C 0.0033 0.0016 'International Tables Vol C Tables 4.2.6.8 and 6.1.1.4'
H H 0.0000 0.0000 'International Tables Vol C Tables 4.2.6.8 and 6.1.1.4'
N N 0.0061 0.0033 'International Tables Vol C Tables 4.2.6.8 and 6.1.1.4'
Si Si 0.0817 0.0704 'International Tables Vol C Tables 4.2.6.8 and 6.1.1.4'
P P 0.1023 0.0942 'International Tables Vol C Tables 4.2.6.8 and 6.1.1.4'

loop_
_geom_angle_atom_site_label_1
_geom_angle_atom_site_label_2
_geom_angle_atom_site_label_3
_geom_angle
N2 Si1 N1 70.8(2)
N2 Si1 P1 126.6(2)
N1 Si1 P1 127.5(2)
N2 Si1 C1 35.2(2)
N1 Si1 C1 35.7(2)
P1 Si1 C1 139.82(19)
N2 Si1 Si2 108.6(2)
N1 Si1 Si2 108.35(19)
P1 Si1 Si2 109.50(10)
C1 Si1 Si2 110.67(18)
C18 Si2 C16 110.4(4)
C18 Si2 C17 105.6(4)
C16 Si2 C17 109.6(4)
C18 Si2 Si1 111.3(3)
C16 Si2 Si1 110.6(3)
C17 Si2 Si1 109.3(3)
C20 Si3 C19 107.1(4)
C20 Si3 C21 106.3(4)
C19 Si3 C21 105.7(4)
C20 Si3 P1 111.1(3)
C19 Si3 P1 118.4(3)
C21 Si3 P1 107.6(3)
Si1 P1 Si3 106.61(11)
C1 N1 C8 131.8(5)
C1 N1 Si1 90.2(4)
C8 N1 Si1 137.3(4)
C1 N2 C12 131.8(5)
C1 N2 Si1 91.3(4)
C12 N2 Si1 136.9(4)
N2 C1 N1 107.4(5)
N2 C1 C2 126.6(5)
N1 C1 C2 126.0(5)
N2 C1 Si1 53.5(3)
N1 C1 Si1 54.1(3)
C2 C1 Si1 175.9(5)
C7 C2 C3 120.0(6)
C7 C2 C1 120.9(6)
C3 C2 C1 119.1(6)
C4 C3 C2 120.2(7)
C5 C4 C3 119.6(8)
C6 C5 C4 121.7(7)
C5 C6 C7 118.9(7)
C2 C7 C6 119.6(7)
N1 C8 C11 111.1(5)
N1 C8 C9 105.2(5)
C11 C8 C9 109.9(6)
N1 C8 C10 110.7(5)
C11 C8 C10 110.0(7)
C9 C8 C10 109.8(6)
C14 C12 N2 111.7(5)
C14 C12 C15 110.3(7)
N2 C12 C15 105.1(5)
C14 C12 C13 110.3(6)
N2 C12 C13 108.1(5)
C15 C12 C13 111.2(7)

loop_
_geom_bond_atom_site_label_1
_geom_bond_atom_site_label_2
_geom_bond_distance
Si1 N2 1.849(5)
Si1 N1 1.862(5)
Si1 P1 2.095(3)
Si1 C1 2.299(7)
Si1 Si2 2.366(3)
Si2 C18 1.838(8)
Si2 C16 1.849(9)
Si2 C17 1.879(7)
Si3 C20 1.855(8)
Si3 C19 1.859(9)
Si3 C21 1.865(8)
Si3 P1 2.201(3)
N1 C1 1.341(8)
N1 C8 1.475(7)
N2 C1 1.325(8)
N2 C12 1.504(7)
C1 C2 1.501(9)
C2 C7 1.368(9)
C2 C3 1.387(10)
C3 C4 1.373(9)
C4 C5 1.368(11)
C5 C6 1.359(11)
C6 C7 1.416(10)
C8 C11 1.507(10)
C8 C9 1.511(9)
C8 C10 1.534(9)
C12 C14 1.499(10)
C12 C15 1.508(9)
C12 C13 1.523(10)
